data_4304624
loop_
_publ_author_name
'Remle \,Celenligil-\,Cetin'
'Patrina Paraskevopoulou'
'Rupam Dinda'
'Richard J. Staples'
'Ekkehard Sinn'
'Nigam P. Rath'
'Pericles Stavropoulos'

_publ_section_title
;
Synthesis, Characterization, and Reactivity of Iron Trisamidoamine
Complexes That Undergo Both Metal- and Ligand-Centered Oxidative
Transformations
;
_journal_name_full 'Inorganic Chemistry'
_journal_page_first 1165
_journal_page_last 1172
_journal_paper_doi 10.1021/ic702154z
_journal_volume 47
_journal_year 2008
_chemical_formula_sum 'C66 H95.5 Cl Fe N6 O0.5'
_chemical_formula_weight 1072.28
_chemical_name_systematic
; 
 ? 
;
_space_group_IT_number 4
_symmetry_cell_setting monoclinic
_symmetry_space_group_name_Hall 'P 2yb'
_symmetry_space_group_name_H-M 'P 1 21 1'
_atom_sites_solution_hydrogens geom
_atom_sites_solution_primary direct
_atom_sites_solution_secondary difmap
_audit_creation_method SHELXL-97
_cell_angle_alpha 90.00
_cell_angle_beta 94.522(13)
_cell_angle_gamma 90.00
_cell_formula_units_Z 4
_cell_length_a 10.804(6)
_cell_length_b 31.363(18)
_cell_length_c 20.186(8)
_cell_measurement_temperature 293(2)
_cell_volume 6819(6)
_computing_cell_refinement 'SMART (BRUKER, V5.054, 1998)'
_computing_data_collection 'ASTRO (BRUKER, V5.007, 1997)'
_computing_data_reduction 'SAINT (BRUKER, V6.01, 1999)'
_computing_molecular_graphics 'SHELXTL (BRUKER, 1998, V5.1)'
_computing_publication_material 'XCIF (Sheldrick and BRUKER, 1997, V5.1)'
_computing_structure_refinement 'SHELXL-97 (Sheldrick, 1997)'
_computing_structure_solution 'SHELXS-97 (Sheldrick, 1990)'
_diffrn_ambient_temperature 293(2)
_diffrn_measured_fraction_theta_full 0.974
_diffrn_measured_fraction_theta_max 0.974
_diffrn_measurement_method '\w, 0.3 deg'
_diffrn_radiation_monochromator graphite
_diffrn_radiation_source 'fine-focus sealed tube'
_diffrn_radiation_type MoK\a
_diffrn_radiation_wavelength 0.71073
_diffrn_reflns_av_R_equivalents 0.1116
_diffrn_reflns_av_sigmaI/netI 0.3415
_diffrn_reflns_limit_h_max 12
_diffrn_reflns_limit_h_min -12
_diffrn_reflns_limit_k_max 37
_diffrn_reflns_limit_k_min -37
_diffrn_reflns_limit_l_max 23
_diffrn_reflns_limit_l_min -19
_diffrn_reflns_number 38060
_diffrn_reflns_theta_full 25.00
_diffrn_reflns_theta_max 25.00
_diffrn_reflns_theta_min 1.01
_diffrn_standards_decay_% <1
_diffrn_standards_interval_count 0
_diffrn_standards_number 0
_exptl_absorpt_coefficient_mu 0.300
_exptl_absorpt_correction_T_max 0.928041
_exptl_absorpt_correction_T_min 0.294454
_exptl_absorpt_correction_type 'Empirical, Sadabs'
_exptl_crystal_colour red
_exptl_crystal_density_diffrn 1.045
_exptl_crystal_density_method 'not measured'
_exptl_crystal_description chunk
_exptl_crystal_F_000 2322
_exptl_crystal_size_max 0.10
_exptl_crystal_size_mid 0.10
_exptl_crystal_size_min 0.06
_refine_diff_density_max 0.934
_refine_diff_density_min -0.419
_refine_diff_density_rms 0.092
_refine_ls_abs_structure_details 'Flack H D (1983), Acta Cryst. A39, 876-881'
_refine_ls_abs_structure_Flack 0.05(4)
_refine_ls_extinction_method none
_refine_ls_goodness_of_fit_ref 0.832
_refine_ls_hydrogen_treatment mixed
_refine_ls_matrix_type full
_refine_ls_number_parameters 1317
_refine_ls_number_reflns 22059
_refine_ls_number_restraints 674
_refine_ls_restrained_S_all 0.843
_refine_ls_R_factor_all 0.2233
_refine_ls_R_factor_gt 0.0813
_refine_ls_shift/su_max 0.019
_refine_ls_shift/su_mean 0.001
_refine_ls_structure_factor_coef Fsqd
_refine_ls_weighting_details 'calc w=1/[\s^2^(Fo^2^)+(0.0800P)^2^+0.0000P] where P=(Fo^2^+2Fc^2^)/3'
_refine_ls_weighting_scheme calc
_refine_ls_wR_factor_gt 0.2053
_refine_ls_wR_factor_ref 0.2507
_reflns_number_gt 6251
_reflns_number_total 22059
_reflns_threshold_expression >2sigma(I)
_cod_data_source_file ic702154z-file007.cif
_cod_data_source_block ps88t
_cod_depositor_comments
;
The following automatic conversions were performed:
'_symmetry_cell_setting' value 'Monoclinic' changed to 'monoclinic'
according to '/home/saulius/struct/CIF-dictionaries/cif_core.dic'
dictionary named 'cif_core.dic' version 2.4.1 from 2010-06-29.

Automatic conversion script
Id: cif_fix_enum 1527 2010-12-29 10:47:43Z saulius 
;
_cod_original_formula_sum 'C66 H95.50 Cl Fe N6 O0.50'
_cod_database_code 4304624

loop_
_symmetry_equiv_pos_as_xyz
'x, y, z'
'-x, y+1/2, -z'

loop_
_atom_site_label
_atom_site_type_symbol
_atom_site_fract_x
_atom_site_fract_y
_atom_site_fract_z
_atom_site_U_iso_or_equiv
_atom_site_adp_type
_atom_site_occupancy
_atom_site_symmetry_multiplicity
_atom_site_calc_flag
_atom_site_refinement_flags
_atom_site_disorder_assembly
_atom_site_disorder_group
Fe1 Fe 0.05811(15) 0.25924(5) 0.13086(9) 0.0434(5) Uani 1 1 d . . .
Cl1 Cl 0.2366(3) 0.24095(11) 0.07716(18) 0.0585(10) Uani 1 1 d . . .
N1 N -0.0238(9) 0.3109(3) 0.0772(5) 0.042(3) Uani 1 1 d . . .
N2 N -0.0992(9) 0.2282(3) 0.0877(5) 0.046(3) Uani 1 1 d . . .
N3 N 0.0304(9) 0.1825(3) 0.1861(5) 0.042(3) Uani 1 1 d . . .
N4 N 0.0689(9) 0.2670(3) 0.2304(5) 0.044(3) Uani 1 1 d . . .
C1 C -0.1336(12) 0.3020(4) 0.0476(6) 0.052(2) Uani 1 1 d U . .
C2 C -0.1771(11) 0.2565(5) 0.0487(6) 0.054(2) Uani 1 1 d U . .
C3 C -0.2992(11) 0.2437(5) 0.0165(6) 0.059(2) Uani 1 1 d U . .
H3A H -0.3273 0.2158 0.0210 0.070 Uiso 1 1 calc R . .
C4 C -0.3714(14) 0.2727(5) -0.0199(7) 0.063(3) Uani 1 1 d U . .
H4A H -0.4454 0.2641 -0.0427 0.075 Uiso 1 1 calc R . .
C5 C -0.3324(13) 0.3156(5) -0.0227(7) 0.063(3) Uani 1 1 d U . .
H5A H -0.3845 0.3351 -0.0456 0.075 Uiso 1 1 calc R . .
C6 C -0.2153(12) 0.3307(4) 0.0085(6) 0.059(2) Uani 1 1 d U . .
H6A H -0.1924 0.3591 0.0035 0.071 Uiso 1 1 calc R . .
C7 C -0.1010(10) 0.1846(5) 0.0835(6) 0.047(2) Uani 1 1 d U . .
C8 C -0.0380(11) 0.1602(4) 0.1333(7) 0.047(2) Uani 1 1 d U . .
C9 C -0.0406(11) 0.1175(4) 0.1323(7) 0.055(2) Uani 1 1 d U . .
H9A H -0.0016 0.1022 0.1675 0.066 Uiso 1 1 calc R . .
C10 C -0.0998(12) 0.0962(5) 0.0802(7) 0.059(2) Uani 1 1 d U . .
H10A H -0.0999 0.0665 0.0801 0.071 Uiso 1 1 calc R . .
C11 C -0.1583(12) 0.1173(4) 0.0287(7) 0.058(2) Uani 1 1 d U . .
H11A H -0.1982 0.1020 -0.0063 0.070 Uiso 1 1 calc R . .
C12 C -0.1599(11) 0.1620(4) 0.0269(7) 0.056(2) Uani 1 1 d U . .
H12A H -0.1975 0.1766 -0.0094 0.067 Uiso 1 1 calc R . .
C13 C -0.0442(11) 0.1982(4) 0.2371(6) 0.042(2) Uani 1 1 d U . .
C14 C -0.0135(11) 0.2412(4) 0.2651(6) 0.042(2) Uani 1 1 d U . .
C15 C -0.0771(10) 0.2533(4) 0.3223(6) 0.045(2) Uani 1 1 d U . .
H15A H -0.0569 0.2793 0.3425 0.055 Uiso 1 1 calc R . .
C16 C -0.1641(11) 0.2291(4) 0.3482(6) 0.046(2) Uani 1 1 d U . .
H16A H -0.2079 0.2394 0.3827 0.055 Uiso 1 1 calc R . .
C17 C -0.1879(10) 0.1885(4) 0.3228(6) 0.048(2) Uani 1 1 d U . .
H17A H -0.2434 0.1712 0.3434 0.058 Uiso 1 1 calc R . .
C18 C -0.1317(10) 0.1724(4) 0.2673(6) 0.045(2) Uani 1 1 d U . .
H18A H -0.1516 0.1453 0.2508 0.054 Uiso 1 1 calc R . .
C19 C 0.0209(15) 0.3523(5) 0.0800(7) 0.068(3) Uani 1 1 d U . .
C20 C 0.1414(14) 0.3590(5) 0.0720(7) 0.070(3) Uani 1 1 d U . .
H20A H 0.1897 0.3357 0.0620 0.084 Uiso 1 1 calc R . .
C21 C 0.1985(15) 0.3987(5) 0.0778(7) 0.078(3) Uani 1 1 d U . .
H21A H 0.2834 0.4010 0.0737 0.094 Uiso 1 1 calc R . .
C22 C 0.1308(16) 0.4345(5) 0.0895(8) 0.088(2) Uani 1 1 d U . .
C23 C -0.0006(15) 0.4275(5) 0.0967(8) 0.085(3) Uani 1 1 d U . .
H23A H -0.0517 0.4510 0.1021 0.101 Uiso 1 1 calc R . .
C24 C -0.0516(14) 0.3872(5) 0.0956(7) 0.075(3) Uani 1 1 d U . .
H24A H -0.1336 0.3833 0.1052 0.090 Uiso 1 1 calc R . .
C25 C 0.1799(17) 0.4812(6) 0.0973(10) 0.101(3) Uani 1 1 d U . .
C26 C 0.2568(17) 0.4830(5) 0.1623(9) 0.131(5) Uani 1 1 d U . .
H26A H 0.2887 0.5113 0.1694 0.196 Uiso 1 1 calc R . .
H26B H 0.3245 0.4632 0.1616 0.196 Uiso 1 1 calc R . .
H26C H 0.2063 0.4755 0.1976 0.196 Uiso 1 1 calc R . .
C27 C 0.0980(16) 0.5154(5) 0.0994(9) 0.117(5) Uani 1 1 d U . .
H27A H 0.0483 0.5172 0.0579 0.176 Uiso 1 1 calc R . .
H27B H 0.1441 0.5413 0.1068 0.176 Uiso 1 1 calc R . .
H27C H 0.0450 0.5111 0.1348 0.176 Uiso 1 1 calc R . .
C28 C 0.2483(16) 0.4926(5) 0.0416(9) 0.117(5) Uani 1 1 d U . .
H28A H 0.1946 0.4909 0.0014 0.176 Uiso 1 1 calc R . .
H28B H 0.3168 0.4734 0.0389 0.176 Uiso 1 1 calc R . .
H28C H 0.2789 0.5212 0.0473 0.176 Uiso 1 1 calc R . .
C29 C 0.1426(11) 0.1623(4) 0.2115(7) 0.048(2) Uani 1 1 d U . .
C30 C 0.2222(11) 0.1456(4) 0.1699(7) 0.051(2) Uani 1 1 d U . .
H30A H 0.2055 0.1487 0.1242 0.062 Uiso 1 1 calc R . .
C31 C 0.3279(12) 0.1240(4) 0.1940(7) 0.055(2) Uani 1 1 d U . .
H31A H 0.3763 0.1111 0.1636 0.066 Uiso 1 1 calc R . .
C32 C 0.3660(13) 0.1204(4) 0.2611(8) 0.058(2) Uani 1 1 d U . .
C33 C 0.2793(12) 0.1402(4) 0.3049(7) 0.058(2) Uani 1 1 d U . .
H33A H 0.2960 0.1380 0.3507 0.070 Uiso 1 1 calc R . .
C34 C 0.1744(11) 0.1618(4) 0.2805(7) 0.054(2) Uani 1 1 d U . .
H34A H 0.1252 0.1759 0.3093 0.064 Uiso 1 1 calc R . .
C35 C 0.4756(14) 0.0941(5) 0.2904(8) 0.069(3) Uani 1 1 d U . .
C36 C 0.5853(12) 0.1011(5) 0.2502(8) 0.080(4) Uani 1 1 d U . .
H36A H 0.5611 0.0961 0.2041 0.119 Uiso 1 1 calc R . .
H36B H 0.6507 0.0818 0.2648 0.119 Uiso 1 1 calc R . .
H36C H 0.6141 0.1299 0.2560 0.119 Uiso 1 1 calc R . .
C37 C 0.4319(13) 0.0458(4) 0.2859(8) 0.089(4) Uani 1 1 d U . .
H37A H 0.4099 0.0385 0.2403 0.133 Uiso 1 1 calc R . .
H37B H 0.3611 0.0420 0.3112 0.133 Uiso 1 1 calc R . .
H37C H 0.4982 0.0277 0.3034 0.133 Uiso 1 1 calc R . .
C38 C 0.5146(13) 0.1013(5) 0.3628(8) 0.087(4) Uani 1 1 d U . .
H38A H 0.5835 0.0831 0.3761 0.130 Uiso 1 1 calc R . .
H38B H 0.4465 0.0949 0.3890 0.130 Uiso 1 1 calc R . .
H38C H 0.5388 0.1305 0.3695 0.130 Uiso 1 1 calc R . .
C39 C 0.1327(12) 0.2993(4) 0.2684(6) 0.048(2) Uani 1 1 d U . .
C40 C 0.1482(11) 0.3384(4) 0.2396(7) 0.054(2) Uani 1 1 d U . .
H40A H 0.1167 0.3445 0.1964 0.064 Uiso 1 1 calc R . .
C41 C 0.2141(11) 0.3686(4) 0.2791(7) 0.059(2) Uani 1 1 d U . .
H41A H 0.2190 0.3961 0.2626 0.071 Uiso 1 1 calc R . .
C42 C 0.2741(12) 0.3600(4) 0.3427(7) 0.059(2) Uani 1 1 d U . .
C43 C 0.2621(11) 0.3206(4) 0.3648(7) 0.055(2) Uani 1 1 d U . .
H43A H 0.3050 0.3130 0.4048 0.067 Uiso 1 1 calc R . .
C44 C 0.1896(11) 0.2906(4) 0.3318(6) 0.049(2) Uani 1 1 d U . .
H44A H 0.1780 0.2642 0.3513 0.059 Uiso 1 1 calc R . .
C45 C 0.3476(14) 0.3948(5) 0.3815(8) 0.073(3) Uani 1 1 d U . .
C46 C 0.4791(13) 0.3776(5) 0.4013(8) 0.095(4) Uani 1 1 d U . .
H46A H 0.5195 0.3709 0.3619 0.143 Uiso 1 1 calc R . .
H46B H 0.4734 0.3524 0.4278 0.143 Uiso 1 1 calc R . .
H46C H 0.5263 0.3989 0.4264 0.143 Uiso 1 1 calc R . .
C47 C 0.2813(14) 0.4069(5) 0.4411(8) 0.101(4) Uani 1 1 d U . .
H47A H 0.2014 0.4186 0.4270 0.152 Uiso 1 1 calc R . .
H47B H 0.3292 0.4278 0.4667 0.152 Uiso 1 1 calc R . .
H47C H 0.2707 0.3821 0.4680 0.152 Uiso 1 1 calc R . .
C48 C 0.3670(14) 0.4337(4) 0.3424(8) 0.095(4) Uani 1 1 d U . .
H48A H 0.2884 0.4469 0.3301 0.142 Uiso 1 1 calc R . .
H48B H 0.4067 0.4263 0.3031 0.142 Uiso 1 1 calc R . .
H48C H 0.4187 0.4532 0.3687 0.142 Uiso 1 1 calc R . .
Fe1A Fe 0.69412(15) 0.68411(5) 0.31417(9) 0.0417(5) Uani 1 1 d . . .
Cl1A Cl 0.8721(3) 0.70108(11) 0.25894(18) 0.0603(11) Uani 1 1 d . . .
N1A N 0.6133(10) 0.6343(3) 0.2612(5) 0.055(3) Uani 1 1 d . . .
N2A N 0.5382(9) 0.7128(4) 0.2700(5) 0.048(3) Uani 1 1 d . . .
N3A N 0.6654(8) 0.7592(4) 0.3714(5) 0.042(3) Uani 1 1 d . . .
N4A N 0.7010(9) 0.6772(3) 0.4150(5) 0.041(3) Uani 1 1 d . . .
C1A C 0.4942(12) 0.6444(4) 0.2286(7) 0.057(2) Uani 1 1 d U . .
C2A C 0.4591(11) 0.6863(5) 0.2295(6) 0.054(2) Uani 1 1 d U . .
C3A C 0.3477(11) 0.6960(4) 0.1972(6) 0.061(2) Uani 1 1 d U . .
H3AA H 0.3208 0.7242 0.1976 0.073 Uiso 1 1 calc R . .
C4A C 0.2704(13) 0.6656(5) 0.1630(7) 0.064(3) Uani 1 1 d U . .
H4AA H 0.1942 0.6741 0.1426 0.077 Uiso 1 1 calc R . .
C5A C 0.3017(13) 0.6281(5) 0.1595(7) 0.065(3) Uani 1 1 d U . .
H5AA H 0.2505 0.6084 0.1365 0.078 Uiso 1 1 calc R . .
C6A C 0.4158(12) 0.6157(4) 0.1911(7) 0.062(3) Uani 1 1 d U . .
H6AA H 0.4411 0.5876 0.1872 0.074 Uiso 1 1 calc R . .
C7A C 0.5338(10) 0.7568(5) 0.2659(6) 0.043(2) Uani 1 1 d U . .
C8A C 0.5949(11) 0.7809(4) 0.3173(7) 0.045(2) Uani 1 1 d U . .
C9A C 0.5915(11) 0.8255(4) 0.3163(7) 0.054(2) Uani 1 1 d U . .
H9AA H 0.6285 0.8404 0.3525 0.065 Uiso 1 1 calc R . .
C10A C 0.5353(12) 0.8484(4) 0.2636(7) 0.056(2) Uani 1 1 d U . .
H10B H 0.5341 0.8780 0.2629 0.067 Uiso 1 1 calc R . .
C11A C 0.4784(12) 0.8230(4) 0.2096(7) 0.055(2) Uani 1 1 d U . .
H11B H 0.4394 0.8364 0.1725 0.066 Uiso 1 1 calc R . .
C12A C 0.4815(11) 0.7802(4) 0.2126(7) 0.050(2) Uani 1 1 d U . .
H12C H 0.4458 0.7652 0.1762 0.060 Uiso 1 1 calc R . .
C13A C 0.5907(11) 0.7433(4) 0.4240(6) 0.044(2) Uani 1 1 d U . .
C14A C 0.6205(11) 0.7036(4) 0.4468(6) 0.046(2) Uani 1 1 d U . .
C15A C 0.5600(10) 0.6887(5) 0.5031(6) 0.050(2) Uani 1 1 d U . .
H15B H 0.5732 0.6614 0.5202 0.060 Uiso 1 1 calc R . .
C16A C 0.4791(11) 0.7178(4) 0.5309(7) 0.053(2) Uani 1 1 d U . .
H16B H 0.4435 0.7099 0.5695 0.063 Uiso 1 1 calc R . .
C17A C 0.4499(10) 0.7573(5) 0.5042(6) 0.052(2) Uani 1 1 d U . .
H17B H 0.3916 0.7751 0.5215 0.062 Uiso 1 1 calc R . .
C18A C 0.5086(10) 0.7679(4) 0.4534(6) 0.048(2) Uani 1 1 d U . .
H18B H 0.4930 0.7949 0.4356 0.058 Uiso 1 1 calc R . .
C19A C 0.6569(12) 0.5922(4) 0.2664(7) 0.054(2) Uani 1 1 d U . .
C20A C 0.7822(12) 0.5824(4) 0.2568(6) 0.054(2) Uani 1 1 d U . .
H20B H 0.8344 0.6043 0.2455 0.064 Uiso 1 1 calc R . .
C21A C 0.8293(13) 0.5426(4) 0.2634(7) 0.060(2) Uani 1 1 d U . .
H21B H 0.9118 0.5386 0.2548 0.072 Uiso 1 1 calc R . .
C22A C 0.7647(14) 0.5081(5) 0.2816(8) 0.072(2) Uani 1 1 d U . .
C23A C 0.6392(13) 0.5160(4) 0.2939(7) 0.065(2) Uani 1 1 d U . .
H23B H 0.5903 0.4942 0.3091 0.078 Uiso 1 1 calc R . .
C24A C 0.5912(13) 0.5557(4) 0.2831(7) 0.059(2) Uani 1 1 d U . .
H24C H 0.5066 0.5589 0.2873 0.071 Uiso 1 1 calc R . .
C25A C 0.8244(17) 0.4632(5) 0.2987(9) 0.094(3) Uani 1 1 d DU . .
C26A C 0.7674(17) 0.4341(6) 0.3384(10) 0.135(5) Uani 1 1 d U . .
H26D H 0.7815 0.4423 0.3842 0.203 Uiso 1 1 calc R . .
H26E H 0.8015 0.4062 0.3324 0.203 Uiso 1 1 calc R . .
H26F H 0.6797 0.4336 0.3260 0.203 Uiso 1 1 calc R . .
C27A C 0.9403(16) 0.4600(5) 0.2877(10) 0.131(5) Uani 1 1 d U . .
H27D H 0.9903 0.4733 0.3233 0.197 Uiso 1 1 calc R . .
H27E H 0.9541 0.4739 0.2466 0.197 Uiso 1 1 calc R . .
H27F H 0.9624 0.4305 0.2851 0.197 Uiso 1 1 calc R . .
C28A C 0.776(4) 0.4320(9) 0.2251(13) 0.33(2) Uani 1 1 d D . .
H28D H 0.8083 0.4035 0.2303 0.497 Uiso 1 1 calc R . .
H28E H 0.8075 0.4449 0.1867 0.497 Uiso 1 1 calc R . .
H28F H 0.6871 0.4310 0.2195 0.497 Uiso 1 1 calc R . .
C29A C 0.7818(11) 0.7790(4) 0.3988(7) 0.043(2) Uani 1 1 d U . .
C30A C 0.8593(11) 0.7964(4) 0.3556(7) 0.047(2) Uani 1 1 d U . .
H30B H 0.8431 0.7929 0.3100 0.057 Uiso 1 1 calc R . .
C31A C 0.9637(12) 0.8196(4) 0.3811(7) 0.049(2) Uani 1 1 d U . .
H31B H 1.0140 0.8325 0.3516 0.059 Uiso 1 1 calc R . .
C32A C 0.9943(12) 0.8240(4) 0.4487(7) 0.051(2) Uani 1 1 d U . .
C33A C 0.9249(11) 0.8021(4) 0.4888(7) 0.047(2) Uani 1 1 d U . .
H33B H 0.9491 0.8004 0.5340 0.057 Uiso 1 1 calc R . .
C34A C 0.8168(10) 0.7817(4) 0.4635(6) 0.045(2) Uani 1 1 d U . .
H34B H 0.7662 0.7694 0.4934 0.053 Uiso 1 1 calc R . .
C35A C 1.1115(12) 0.8504(4) 0.4710(7) 0.059(2) Uani 1 1 d U . .
C36A C 1.2232(12) 0.8414(5) 0.4310(7) 0.074(4) Uani 1 1 d U . .
H36D H 1.2499 0.8124 0.4382 0.111 Uiso 1 1 calc R . .
H36E H 1.2899 0.8604 0.4450 0.111 Uiso 1 1 calc R . .
H36F H 1.2001 0.8457 0.3846 0.111 Uiso 1 1 calc R . .
C37A C 1.0747(13) 0.8978(4) 0.4628(8) 0.082(4) Uani 1 1 d U . .
H37D H 1.1449 0.9155 0.4762 0.123 Uiso 1 1 calc R . .
H37E H 1.0080 0.9041 0.4900 0.123 Uiso 1 1 calc R . .
H37F H 1.0484 0.9034 0.4171 0.123 Uiso 1 1 calc R . .
C38A C 1.1503(13) 0.8372(5) 0.5456(7) 0.076(4) Uani 1 1 d U . .
H38D H 1.1731 0.8076 0.5472 0.114 Uiso 1 1 calc R . .
H38E H 1.0817 0.8418 0.5722 0.114 Uiso 1 1 calc R . .
H38F H 1.2196 0.8542 0.5625 0.114 Uiso 1 1 calc R . .
C39A C 0.7717(12) 0.6472(4) 0.4541(7) 0.055(2) Uani 1 1 d U . .
C40A C 0.8010(12) 0.6070(4) 0.4297(7) 0.061(2) Uani 1 1 d U . .
H40C H 0.7654 0.6000 0.3877 0.073 Uiso 1 1 calc R . .
C41A C 0.8773(12) 0.5764(4) 0.4611(8) 0.066(2) Uani 1 1 d U . .
H41B H 0.8928 0.5511 0.4393 0.079 Uiso 1 1 calc R . .
C42A C 0.9295(14) 0.5833(5) 0.5238(8) 0.074(2) Uani 1 1 d U . .
C43A C 0.9027(12) 0.6255(4) 0.5519(8) 0.066(2) Uani 1 1 d U . .
H43B H 0.9354 0.6323 0.5946 0.079 Uiso 1 1 calc R . .
C44A C 0.8309(12) 0.6550(4) 0.5166(7) 0.058(2) Uani 1 1 d U . .
H44B H 0.8212 0.6817 0.5356 0.069 Uiso 1 1 calc R . .
C45A C 1.0077(17) 0.5535(6) 0.5660(10) 0.097(3) Uani 1 1 d U . .
C46A C 1.0946(17) 0.5299(6) 0.5267(10) 0.137(5) Uani 1 1 d U . .
H46D H 1.1421 0.5103 0.5551 0.205 Uiso 1 1 calc R . .
H46E H 1.1497 0.5497 0.5077 0.205 Uiso 1 1 calc R . .
H46F H 1.0487 0.5144 0.4919 0.205 Uiso 1 1 calc R . .
C47A C 0.9463(16) 0.5232(6) 0.5930(10) 0.137(5) Uani 1 1 d U . .
H47D H 0.8932 0.5353 0.6240 0.206 Uiso 1 1 calc R . .
H47E H 1.0036 0.5038 0.6158 0.206 Uiso 1 1 calc R . .
H47F H 0.8969 0.5081 0.5590 0.206 Uiso 1 1 calc R . .
C48A C 1.1113(17) 0.5688(6) 0.6099(9) 0.134(5) Uani 1 1 d U . .
H48D H 1.0815 0.5887 0.6411 0.200 Uiso 1 1 calc R . .
H48E H 1.1705 0.5827 0.5841 0.200 Uiso 1 1 calc R . .
H48F H 1.1502 0.5452 0.6335 0.200 Uiso 1 1 calc R . .
N7 N 0.2028(10) 0.6639(4) 0.3798(6) 0.058(3) Uani 1 1 d . . .
C65 C 0.2809(14) 0.6352(5) 0.4272(8) 0.082(4) Uani 1 1 d U . .
H65A H 0.3087 0.6515 0.4664 0.099 Uiso 1 1 calc R . .
H65B H 0.2295 0.6121 0.4412 0.099 Uiso 1 1 calc R . .
C66 C 0.3906(14) 0.6171(5) 0.3978(8) 0.088(5) Uani 1 1 d U . .
H66A H 0.4368 0.5998 0.4303 0.131 Uiso 1 1 calc R . .
H66B H 0.4423 0.6398 0.3841 0.131 Uiso 1 1 calc R . .
H66C H 0.3637 0.5999 0.3600 0.131 Uiso 1 1 calc R . .
C67 C 0.1670(13) 0.6429(5) 0.3136(8) 0.081(4) Uani 1 1 d U . .
H67A H 0.2411 0.6396 0.2900 0.097 Uiso 1 1 calc R . .
H67B H 0.1111 0.6617 0.2876 0.097 Uiso 1 1 calc R . .
C68 C 0.1052(14) 0.5997(5) 0.3180(8) 0.090(5) Uani 1 1 d U . .
H68A H 0.0827 0.5892 0.2740 0.136 Uiso 1 1 calc R . .
H68B H 0.0320 0.6024 0.3417 0.136 Uiso 1 1 calc R . .
H68C H 0.1618 0.5801 0.3410 0.136 Uiso 1 1 calc R . .
C69 C 0.0816(12) 0.6753(5) 0.4116(7) 0.068(4) Uani 1 1 d U . .
H69A H 0.0328 0.6946 0.3825 0.082 Uiso 1 1 calc R . .
H69B H 0.0331 0.6496 0.4164 0.082 Uiso 1 1 calc R . .
C70 C 0.1086(13) 0.6960(5) 0.4792(7) 0.081(4) Uani 1 1 d U . .
H70A H 0.0319 0.7036 0.4972 0.121 Uiso 1 1 calc R . .
H70B H 0.1576 0.7213 0.4746 0.121 Uiso 1 1 calc R . .
H70C H 0.1535 0.6764 0.5087 0.121 Uiso 1 1 calc R . .
C71 C 0.2807(12) 0.7019(4) 0.3687(7) 0.058(4) Uani 1 1 d U . .
H71A H 0.3130 0.7133 0.4113 0.069 Uiso 1 1 calc R . .
H71B H 0.3508 0.6934 0.3445 0.069 Uiso 1 1 calc R . .
C72 C 0.2117(13) 0.7350(5) 0.3317(8) 0.074(4) Uani 1 1 d U . .
H72A H 0.2651 0.7590 0.3259 0.110 Uiso 1 1 calc R . .
H72B H 0.1430 0.7439 0.3558 0.110 Uiso 1 1 calc R . .
H72C H 0.1813 0.7242 0.2891 0.110 Uiso 1 1 calc R . .
N5 N 0.2958(11) 0.1241(4) 0.9498(6) 0.072(4) Uani 1 1 d . . .
C49 C 0.3706(14) 0.1263(6) 1.0159(8) 0.098(5) Uani 1 1 d U . .
H49A H 0.3335 0.1074 1.0468 0.118 Uiso 1 1 calc R . .
H49B H 0.3661 0.1551 1.0331 0.118 Uiso 1 1 calc R . .
C50 C 0.5108(14) 0.1138(6) 1.0126(8) 0.105(5) Uani 1 1 d U . .
H50A H 0.5533 0.1165 1.0560 0.157 Uiso 1 1 calc R . .
H50B H 0.5485 0.1324 0.9822 0.157 Uiso 1 1 calc R . .
H50C H 0.5163 0.0848 0.9977 0.157 Uiso 1 1 calc R . .
C51 C 0.3483(16) 0.1504(5) 0.8935(9) 0.091(5) Uani 1 1 d U . .
H51A H 0.4266 0.1382 0.8825 0.110 Uiso 1 1 calc R . .
H51B H 0.2909 0.1493 0.8541 0.110 Uiso 1 1 calc R . .
C52 C 0.3675(16) 0.1947(5) 0.9142(8) 0.110(5) Uani 1 1 d U . .
H52A H 0.4009 0.2105 0.8790 0.165 Uiso 1 1 calc R . .
H52B H 0.4246 0.1958 0.9531 0.165 Uiso 1 1 calc R . .
H52C H 0.2897 0.2070 0.9240 0.165 Uiso 1 1 calc R . .
C53 C 0.1587(14) 0.1376(5) 0.9636(8) 0.082(4) Uani 1 1 d U . .
H53A H 0.1298 0.1193 0.9979 0.098 Uiso 1 1 calc R . .
H53B H 0.1597 0.1666 0.9801 0.098 Uiso 1 1 calc R . .
C54 C 0.0645(14) 0.1346(5) 0.8999(8) 0.092(5) Uani 1 1 d U . .
H54A H -0.0165 0.1431 0.9110 0.137 Uiso 1 1 calc R . .
H54B H 0.0613 0.1057 0.8839 0.137 Uiso 1 1 calc R . .
H54C H 0.0916 0.1530 0.8659 0.137 Uiso 1 1 calc R . .
C55 C 0.311(2) 0.0766(6) 0.9246(9) 0.145(7) Uani 1 1 d U . .
H55A H 0.2656 0.0740 0.8813 0.175 Uiso 1 1 calc R . .
H55B H 0.3978 0.0718 0.9185 0.175 Uiso 1 1 calc R . .
C56 C 0.266(2) 0.0402(5) 0.9701(9) 0.155(7) Uani 1 1 d U . .
H56A H 0.2771 0.0131 0.9494 0.232 Uiso 1 1 calc R . .
H56B H 0.1794 0.0442 0.9765 0.232 Uiso 1 1 calc R . .
H56C H 0.3132 0.0410 1.0124 0.232 Uiso 1 1 calc R . .
N6 N 0.5680(9) 0.2808(3) 0.1998(5) 0.045(3) Uani 1 1 d . . .
C57 C 0.6543(12) 0.3082(4) 0.2419(7) 0.061(4) Uani 1 1 d U . .
H57A H 0.6081 0.3327 0.2559 0.074 Uiso 1 1 calc R . .
H57B H 0.6816 0.2923 0.2816 0.074 Uiso 1 1 calc R . .
C58 C 0.7650(12) 0.3239(4) 0.2116(7) 0.066(4) Uani 1 1 d U . .
H58A H 0.8145 0.3407 0.2434 0.100 Uiso 1 1 calc R . .
H58B H 0.7399 0.3412 0.1736 0.100 Uiso 1 1 calc R . .
H58C H 0.8128 0.3001 0.1979 0.100 Uiso 1 1 calc R . .
C59 C 0.6349(12) 0.2403(4) 0.1856(6) 0.057(4) Uani 1 1 d U . .
H59A H 0.7197 0.2377 0.1969 0.069 Uiso 1 1 calc R . .
C60 C 0.5560(12) 0.2007(5) 0.1499(7) 0.077(4) Uani 1 1 d U . .
H60A H 0.6107 0.1771 0.1443 0.116 Uiso 1 1 calc R . .
H60B H 0.5196 0.2097 0.1073 0.116 Uiso 1 1 calc R . .
H60C H 0.4916 0.1921 0.1773 0.116 Uiso 1 1 calc R . .
C61 C 0.4544(12) 0.2702(5) 0.2389(8) 0.072(4) Uani 1 1 d U . .
H61A H 0.4175 0.2969 0.2514 0.086 Uiso 1 1 calc R . .
H61B H 0.3937 0.2558 0.2088 0.086 Uiso 1 1 calc R . .
C62 C 0.4743(13) 0.2433(5) 0.3007(8) 0.079(4) Uani 1 1 d U . .
H62A H 0.3962 0.2386 0.3191 0.118 Uiso 1 1 calc R . .
H62B H 0.5297 0.2578 0.3327 0.118 Uiso 1 1 calc R . .
H62C H 0.5098 0.2164 0.2896 0.118 Uiso 1 1 calc R . .
C63 C 0.5293(13) 0.3010(4) 0.1352(7) 0.061(4) Uani 1 1 d U . .
H63A H 0.4700 0.2825 0.1107 0.074 Uiso 1 1 calc R . .
H63B H 0.6012 0.3036 0.1096 0.074 Uiso 1 1 calc R . .
C64 C 0.4696(13) 0.3459(4) 0.1419(8) 0.079(4) Uani 1 1 d U . .
H64A H 0.4472 0.3573 0.0985 0.119 Uiso 1 1 calc R . .
H64B H 0.5281 0.3646 0.1654 0.119 Uiso 1 1 calc R . .
H64C H 0.3967 0.3435 0.1659 0.119 Uiso 1 1 calc R . .
N8 N 0.9186(11) 0.8182(4) 0.1340(6) 0.061(3) Uani 1 1 d . . .
C73 C 1.0032(13) 0.8106(5) 0.1973(7) 0.076(4) Uani 1 1 d U . .
H73A H 0.9770 0.8294 0.2317 0.091 Uiso 1 1 calc R . .
H73B H 0.9909 0.7815 0.2119 0.091 Uiso 1 1 calc R . .
C74 C 1.1386(13) 0.8172(5) 0.1917(8) 0.093(4) Uani 1 1 d U . .
H74A H 1.1830 0.8117 0.2339 0.140 Uiso 1 1 calc R . .
H74B H 1.1529 0.8461 0.1786 0.140 Uiso 1 1 calc R . .
H74C H 1.1670 0.7980 0.1590 0.140 Uiso 1 1 calc R . .
C75 C 0.9168(15) 0.8655(5) 0.1119(10) 0.102(5) Uani 1 1 d U . .
H75A H 1.0010 0.8748 0.1067 0.122 Uiso 1 1 calc R . .
H75B H 0.8697 0.8680 0.0692 0.122 Uiso 1 1 calc R . .
C76 C 0.8615(15) 0.8930(5) 0.1602(10) 0.116(5) Uani 1 1 d U . .
H76A H 0.8614 0.9220 0.1448 0.174 Uiso 1 1 calc R . .
H76B H 0.9091 0.8911 0.2023 0.174 Uiso 1 1 calc R . .
H76C H 0.7777 0.8841 0.1651 0.174 Uiso 1 1 calc R . .
C77 C 0.7927(12) 0.8014(5) 0.1474(8) 0.079(4) Uani 1 1 d U . .
H77A H 0.7998 0.7713 0.1583 0.095 Uiso 1 1 calc R . .
H77B H 0.7642 0.8161 0.1857 0.095 Uiso 1 1 calc R . .
C78 C 0.6989(12) 0.8068(5) 0.0903(8) 0.088(5) Uani 1 1 d U . .
H78A H 0.6211 0.7951 0.1013 0.133 Uiso 1 1 calc R . .
H78B H 0.7263 0.7923 0.0522 0.133 Uiso 1 1 calc R . .
H78C H 0.6886 0.8366 0.0805 0.133 Uiso 1 1 calc R . .
C79 C 0.9750(14) 0.7915(5) 0.0799(8) 0.082(4) Uani 1 1 d U . .
H79A H 0.9229 0.7952 0.0389 0.098 Uiso 1 1 calc R . .
H79B H 1.0556 0.8036 0.0727 0.098 Uiso 1 1 calc R . .
C80 C 0.9914(14) 0.7468(5) 0.0906(8) 0.085(4) Uani 1 1 d U . .
H80A H 1.0246 0.7342 0.0525 0.127 Uiso 1 1 calc R . .
H80B H 0.9127 0.7340 0.0974 0.127 Uiso 1 1 calc R . .
H80C H 1.0478 0.7422 0.1291 0.127 Uiso 1 1 calc R . .
O1S O 0.5536(12) 0.9756(4) 0.4286(7) 0.138(5) Uiso 1 1 d D . .
C1S C 0.7005(19) 0.9455(7) 0.3493(11) 0.174(8) Uiso 1 1 d DU . .
H1SA H 0.7091 0.9218 0.3199 0.261 Uiso 1 1 calc R . .
H1SB H 0.7675 0.9453 0.3834 0.261 Uiso 1 1 calc R . .
H1SC H 0.7023 0.9716 0.3245 0.261 Uiso 1 1 calc R . .
C2S C 0.577(2) 0.9420(7) 0.3809(11) 0.179(8) Uiso 1 1 d DU . .
H2SA H 0.5101 0.9424 0.3458 0.215 Uiso 1 1 calc R . .
H2SB H 0.5740 0.9147 0.4032 0.215 Uiso 1 1 calc R . .
C3S C 0.4334(17) 0.9796(6) 0.4504(11) 0.149(7) Uiso 1 1 d DU . .
H3SA H 0.3737 0.9848 0.4128 0.179 Uiso 1 1 calc R . .
H3SB H 0.4101 0.9536 0.4723 0.179 Uiso 1 1 calc R . .
C4S C 0.4342(19) 1.0139(6) 0.4948(11) 0.170(8) Uiso 1 1 d DU . .
H4SA H 0.3519 1.0183 0.5083 0.254 Uiso 1 1 calc R . .
H4SB H 0.4616 1.0391 0.4735 0.254 Uiso 1 1 calc R . .
H4SC H 0.4896 1.0077 0.5331 0.254 Uiso 1 1 calc R . .

loop_
_atom_site_aniso_label
_atom_site_aniso_U_11
_atom_site_aniso_U_22
_atom_site_aniso_U_33
_atom_site_aniso_U_23
_atom_site_aniso_U_13
_atom_site_aniso_U_12
Fe1 0.0370(11) 0.0573(12) 0.0353(12) -0.0005(10) 0.0002(9) 0.0023(9)
Cl1 0.043(2) 0.071(2) 0.063(3) 0.004(2) 0.0144(18) 0.0063(18)
N1 0.034(6) 0.041(7) 0.050(8) 0.010(5) -0.003(5) 0.001(5)
N2 0.041(6) 0.063(8) 0.033(7) 0.010(6) 0.002(5) -0.007(6)
N3 0.043(6) 0.061(7) 0.023(7) 0.007(6) 0.012(5) 0.015(6)
N4 0.047(7) 0.045(7) 0.036(7) -0.001(5) -0.008(5) 0.003(5)
C1 0.057(5) 0.069(5) 0.029(5) 0.007(5) -0.002(4) 0.020(5)
C2 0.052(5) 0.076(5) 0.032(5) 0.006(5) -0.004(4) 0.015(5)
C3 0.055(5) 0.081(6) 0.038(5) 0.001(5) -0.010(4) 0.012(5)
C4 0.060(5) 0.083(6) 0.043(5) 0.000(5) -0.008(4) 0.016(5)
C5 0.063(5) 0.083(6) 0.040(5) 0.005(5) -0.006(4) 0.023(5)
C6 0.065(5) 0.076(6) 0.037(5) 0.005(5) -0.001(4) 0.018(5)
C7 0.037(5) 0.055(5) 0.048(5) -0.009(4) 0.002(4) -0.006(4)
C8 0.041(5) 0.053(5) 0.046(5) -0.010(4) -0.001(4) -0.008(4)
C9 0.052(5) 0.057(5) 0.053(5) -0.008(5) -0.005(4) -0.008(5)
C10 0.057(5) 0.061(5) 0.058(6) -0.009(5) -0.003(4) -0.009(4)
C11 0.051(5) 0.064(5) 0.059(6) -0.015(5) -0.005(4) -0.008(5)
C12 0.047(5) 0.065(5) 0.054(5) -0.008(5) -0.001(4) -0.003(4)
C13 0.037(4) 0.050(5) 0.037(5) 0.002(4) -0.005(4) -0.002(4)
C14 0.038(4) 0.051(5) 0.037(5) 0.000(4) -0.005(4) -0.002(4)
C15 0.042(4) 0.053(5) 0.041(5) -0.001(4) 0.004(4) -0.003(4)
C16 0.039(4) 0.061(5) 0.039(5) 0.003(4) 0.007(4) -0.003(4)
C17 0.041(4) 0.061(5) 0.042(5) 0.008(4) 0.004(4) -0.008(4)
C18 0.041(4) 0.054(5) 0.039(5) 0.004(4) -0.002(4) -0.004(4)
C19 0.077(6) 0.055(5) 0.070(5) 0.016(5) -0.005(5) -0.003(5)
C20 0.080(6) 0.056(5) 0.070(5) 0.016(5) -0.012(5) -0.002(5)
C21 0.087(6) 0.063(5) 0.082(5) 0.019(5) -0.010(5) -0.001(5)
C22 0.100(6) 0.067(5) 0.096(5) 0.017(5) -0.004(5) -0.005(5)
C23 0.095(6) 0.065(5) 0.091(6) 0.011(5) -0.002(5) -0.002(5)
C24 0.086(6) 0.057(5) 0.082(6) 0.014(5) 0.000(5) -0.005(5)
C25 0.115(6) 0.075(5) 0.112(6) 0.023(6) 0.001(5) -0.012(5)
C26 0.151(10) 0.105(9) 0.134(10) 0.014(9) -0.004(9) -0.038(9)
C27 0.137(10) 0.078(9) 0.137(10) 0.026(9) 0.008(9) 0.001(8)
C28 0.136(10) 0.086(9) 0.128(10) 0.041(8) 0.000(9) -0.012(8)
C29 0.040(5) 0.063(5) 0.041(5) 0.003(4) 0.002(4) 0.008(4)
C30 0.045(5) 0.067(5) 0.043(5) -0.001(4) 0.005(4) 0.013(4)
C31 0.051(5) 0.066(5) 0.049(5) 0.000(4) 0.007(4) 0.011(4)
C32 0.050(4) 0.065(4) 0.058(5) 0.007(4) 0.003(4) 0.013(4)
C33 0.050(5) 0.071(5) 0.054(5) 0.012(4) 0.001(4) 0.009(4)
C34 0.042(5) 0.068(5) 0.050(5) 0.007(5) 0.001(4) 0.010(4)
C35 0.054(5) 0.077(5) 0.075(6) 0.007(5) 0.001(5) 0.017(4)
C36 0.048(7) 0.097(8) 0.095(9) 0.011(8) 0.016(7) 0.013(7)
C37 0.070(8) 0.076(8) 0.117(9) 0.022(8) -0.011(8) 0.011(7)
C38 0.063(8) 0.103(8) 0.089(9) 0.007(8) -0.021(7) 0.035(7)
C39 0.048(5) 0.056(5) 0.040(5) -0.004(4) 0.002(4) -0.011(4)
C40 0.055(5) 0.058(5) 0.047(5) -0.003(4) -0.001(4) -0.017(4)
C41 0.060(5) 0.063(5) 0.054(5) -0.003(4) 0.005(4) -0.016(4)
C42 0.057(4) 0.067(5) 0.053(5) -0.008(4) 0.005(4) -0.020(4)
C43 0.054(5) 0.067(5) 0.045(5) -0.006(4) 0.001(4) -0.017(4)
C44 0.050(5) 0.058(5) 0.040(5) -0.005(4) 0.006(4) -0.016(4)
C45 0.071(5) 0.079(5) 0.069(6) -0.014(5) 0.002(5) -0.025(5)
C46 0.081(8) 0.106(9) 0.095(9) -0.022(8) -0.018(8) -0.031(8)
C47 0.098(9) 0.114(9) 0.093(9) -0.031(8) 0.009(8) -0.038(8)
C48 0.096(8) 0.083(8) 0.103(9) -0.010(8) -0.007(8) -0.038(7)
Fe1A 0.0348(10) 0.0561(12) 0.0338(12) -0.0003(10) -0.0001(9) -0.0031(9)
Cl1A 0.047(2) 0.069(3) 0.066(3) -0.004(2) 0.0121(19) -0.0079(19)
N1A 0.053(7) 0.046(7) 0.065(9) -0.014(6) 0.000(6) 0.002(6)
N2A 0.031(6) 0.074(8) 0.037(8) 0.017(6) -0.008(5) -0.007(6)
N3A 0.027(6) 0.058(7) 0.038(7) 0.016(6) -0.010(5) -0.011(6)
N4A 0.051(7) 0.052(7) 0.020(7) 0.003(6) 0.009(5) 0.012(6)
C1A 0.046(5) 0.064(5) 0.059(6) 0.001(5) -0.004(4) -0.016(5)
C2A 0.043(5) 0.060(5) 0.058(5) 0.005(5) -0.009(4) -0.013(5)
C3A 0.052(5) 0.066(5) 0.062(6) 0.007(5) -0.015(4) -0.010(5)
C4A 0.055(5) 0.070(6) 0.064(6) 0.004(5) -0.017(4) -0.014(5)
C5A 0.056(5) 0.074(6) 0.063(6) 0.001(5) -0.014(4) -0.018(5)
C6A 0.055(5) 0.070(5) 0.060(6) 0.001(5) -0.004(4) -0.015(5)
C7A 0.041(5) 0.051(5) 0.037(5) 0.002(4) 0.001(4) 0.000(4)
C8A 0.045(5) 0.055(5) 0.036(5) 0.008(4) 0.001(4) 0.004(4)
C9A 0.054(5) 0.062(5) 0.046(5) 0.008(4) -0.003(4) 0.005(5)
C10A 0.060(5) 0.059(5) 0.049(5) 0.014(4) 0.000(4) 0.005(5)
C11A 0.056(5) 0.061(5) 0.046(5) 0.014(5) -0.002(4) 0.005(5)
C12A 0.052(5) 0.057(5) 0.041(5) 0.004(4) -0.001(4) 0.000(4)
C13A 0.030(4) 0.068(6) 0.035(5) 0.002(4) 0.000(4) -0.009(4)
C14A 0.031(4) 0.074(5) 0.032(5) 0.002(5) -0.004(4) -0.008(4)
C15A 0.035(4) 0.080(6) 0.034(5) 0.004(5) -0.001(4) -0.006(4)
C16A 0.039(5) 0.086(6) 0.034(5) 0.001(5) 0.004(4) -0.007(5)
C17A 0.038(4) 0.078(5) 0.040(5) 0.000(5) 0.006(4) -0.004(5)
C18A 0.035(5) 0.072(6) 0.037(5) 0.004(5) 0.005(4) -0.005(4)
C19A 0.054(5) 0.061(5) 0.048(5) -0.002(5) 0.024(4) -0.008(5)
C20A 0.055(5) 0.060(5) 0.048(5) 0.001(5) 0.021(4) -0.008(5)
C21A 0.060(5) 0.063(5) 0.061(5) -0.001(5) 0.026(4) -0.005(4)
C22A 0.074(5) 0.064(5) 0.083(5) 0.004(4) 0.032(4) -0.002(4)
C23A 0.068(5) 0.058(5) 0.072(5) 0.003(5) 0.033(5) -0.008(5)
C24A 0.060(5) 0.062(5) 0.060(5) 0.001(5) 0.032(4) -0.004(5)
C25A 0.091(6) 0.081(6) 0.115(6) 0.013(5) 0.042(6) 0.006(5)
C26A 0.144(10) 0.120(9) 0.148(10) 0.039(9) 0.052(9) 0.025(9)
C27A 0.115(10) 0.112(9) 0.172(11) 0.028(9) 0.045(10) 0.021(9)
C28A 0.62(7) 0.19(3) 0.16(3) -0.06(2) -0.13(4) -0.01(4)
C29A 0.036(4) 0.054(5) 0.038(5) 0.000(4) 0.001(4) -0.005(4)
C30A 0.039(4) 0.061(5) 0.042(5) 0.000(4) 0.001(4) -0.006(4)
C31A 0.040(4) 0.062(5) 0.045(5) -0.001(4) 0.002(4) -0.007(4)
C32A 0.040(4) 0.061(4) 0.050(5) -0.008(4) -0.003(4) -0.003(4)
C33A 0.038(4) 0.061(5) 0.043(5) -0.005(4) -0.003(4) -0.004(4)
C34A 0.036(4) 0.057(5) 0.040(5) 0.001(4) 0.000(4) -0.004(4)
C35A 0.048(5) 0.064(5) 0.063(5) -0.010(5) -0.005(4) -0.005(4)
C36A 0.047(7) 0.087(8) 0.088(9) -0.011(7) 0.001(7) -0.019(7)
C37A 0.067(8) 0.078(8) 0.099(9) -0.012(8) -0.006(7) -0.016(7)
C38A 0.068(8) 0.085(8) 0.070(8) -0.013(7) -0.019(7) -0.008(7)
C39A 0.054(5) 0.052(5) 0.056(6) 0.003(5) -0.007(4) -0.008(4)
C40A 0.062(5) 0.058(5) 0.060(6) 0.004(5) -0.010(4) -0.007(4)
C41A 0.065(5) 0.060(5) 0.071(6) 0.009(5) -0.011(4) 0.000(4)
C42A 0.070(5) 0.070(5) 0.079(5) 0.014(4) -0.013(4) 0.003(4)
C43A 0.060(5) 0.068(5) 0.066(6) 0.004(5) -0.009(4) -0.001(4)
C44A 0.056(5) 0.058(5) 0.057(6) 0.000(5) -0.007(4) -0.002(4)
C45A 0.092(6) 0.089(6) 0.106(6) 0.026(5) -0.022(5) 0.010(5)
C46A 0.139(10) 0.137(10) 0.132(10) 0.036(9) -0.009(9) 0.043(9)
C47A 0.122(10) 0.123(10) 0.159(11) 0.067(9) -0.035(9) 0.015(9)
C48A 0.135(10) 0.118(10) 0.137(10) 0.002(9) -0.059(9) 0.022(9)
N7 0.054(8) 0.083(9) 0.039(8) -0.017(7) 0.009(6) -0.013(7)
C65 0.069(10) 0.103(11) 0.078(11) -0.023(9) 0.021(8) -0.018(9)
C66 0.068(10) 0.111(11) 0.086(11) -0.034(9) 0.016(8) -0.006(9)
C67 0.053(8) 0.104(11) 0.088(11) -0.027(9) 0.019(8) -0.031(8)
C68 0.069(9) 0.103(11) 0.100(11) -0.033(9) 0.012(8) -0.028(8)
C69 0.060(8) 0.081(10) 0.070(10) -0.021(7) 0.042(8) -0.026(7)
C70 0.062(8) 0.097(10) 0.088(10) -0.026(8) 0.033(8) -0.032(8)
C71 0.046(8) 0.055(9) 0.072(10) -0.007(7) 0.005(7) -0.011(7)
C72 0.071(9) 0.062(9) 0.089(10) -0.021(8) 0.011(8) -0.006(7)
N5 0.052(8) 0.090(10) 0.072(10) -0.024(8) -0.013(7) 0.011(7)
C49 0.079(9) 0.148(12) 0.065(10) -0.026(9) -0.014(9) 0.006(10)
C50 0.074(9) 0.159(13) 0.078(10) -0.020(9) -0.013(9) 0.022(10)
C51 0.121(11) 0.077(11) 0.083(12) 0.016(10) 0.051(9) 0.004(10)
C52 0.137(11) 0.095(11) 0.105(12) 0.014(10) 0.046(10) -0.010(10)
C53 0.084(10) 0.103(10) 0.057(10) 0.005(8) 0.001(8) -0.016(9)
C54 0.084(10) 0.114(11) 0.072(10) 0.013(9) -0.023(8) -0.018(9)
C55 0.246(19) 0.091(13) 0.090(14) 0.002(9) -0.048(14) -0.017(13)
C56 0.250(19) 0.094(13) 0.110(14) 0.014(9) -0.051(14) -0.015(13)
N6 0.035(6) 0.056(7) 0.047(8) -0.003(6) 0.011(6) 0.015(6)
C57 0.056(8) 0.064(8) 0.066(9) -0.015(7) 0.018(7) -0.005(7)
C58 0.053(8) 0.067(8) 0.082(10) -0.019(7) 0.021(7) -0.017(7)
C59 0.043(7) 0.076(9) 0.051(9) -0.004(7) -0.002(6) 0.014(7)
C60 0.075(9) 0.087(10) 0.068(9) -0.012(8) 0.000(7) 0.009(7)
C61 0.045(7) 0.089(11) 0.082(11) 0.014(8) 0.003(8) 0.004(7)
C62 0.056(8) 0.094(10) 0.088(11) 0.030(8) 0.011(8) 0.006(7)
C63 0.072(9) 0.056(8) 0.055(9) 0.008(7) 0.001(7) 0.005(7)
C64 0.080(9) 0.076(9) 0.078(10) 0.010(8) -0.007(8) 0.008(8)
N8 0.069(9) 0.077(9) 0.038(8) -0.002(7) 0.001(6) 0.017(7)
C73 0.058(8) 0.108(10) 0.061(9) 0.009(8) -0.008(8) -0.021(8)
C74 0.068(8) 0.123(10) 0.085(10) 0.020(8) -0.014(8) -0.031(8)
C75 0.087(11) 0.068(11) 0.153(17) -0.004(10) 0.024(10) -0.016(9)
C76 0.103(11) 0.076(11) 0.168(17) -0.017(10) 0.009(10) -0.003(9)
C77 0.032(8) 0.113(11) 0.095(12) -0.033(9) 0.017(7) -0.007(8)
C78 0.036(8) 0.116(11) 0.114(13) -0.034(10) 0.006(7) -0.005(8)
C79 0.071(8) 0.094(11) 0.080(10) -0.010(10) 0.006(8) 0.005(9)
C80 0.079(8) 0.090(11) 0.089(10) -0.008(9) 0.025(8) 0.001(9)

loop_
_atom_type_symbol
_atom_type_description
_atom_type_scat_dispersion_real
_atom_type_scat_dispersion_imag
_atom_type_scat_source
C C 0.0033 0.0016 'International Tables Vol C Tables 4.2.6.8 and 6.1.1.4'
H H 0.0000 0.0000 'International Tables Vol C Tables 4.2.6.8 and 6.1.1.4'
N N 0.0061 0.0033 'International Tables Vol C Tables 4.2.6.8 and 6.1.1.4'
O O 0.0106 0.0060 'International Tables Vol C Tables 4.2.6.8 and 6.1.1.4'
Cl Cl 0.1484 0.1585 'International Tables Vol C Tables 4.2.6.8 and 6.1.1.4'
Fe Fe 0.3463 0.8444 'International Tables Vol C Tables 4.2.6.8 and 6.1.1.4'

loop_
_geom_angle_atom_site_label_1
_geom_angle_atom_site_label_2
_geom_angle_atom_site_label_3
_geom_angle
_geom_angle_site_symmetry_1
_geom_angle_site_symmetry_3
_geom_angle_publ_flag
N4 Fe1 N2 116.9(4) . . ?
N4 Fe1 N1 114.1(4) . . ?
N2 Fe1 N1 81.3(4) . . ?
N4 Fe1 Cl1 120.1(3) . . ?
N2 Fe1 Cl1 111.3(3) . . ?
N1 Fe1 Cl1 106.1(3) . . ?
N4 Fe1 N3 72.2(3) . . ?
N2 Fe1 N3 69.0(4) . . ?
N1 Fe1 N3 148.2(3) . . ?
Cl1 Fe1 N3 95.5(2) . . ?
C1 N1 C19 121.2(11) . . ?
C1 N1 Fe1 113.4(8) . . ?
C19 N1 Fe1 124.7(9) . . ?
C7 N2 C2 125.9(11) . . ?
C7 N2 Fe1 119.9(8) . . ?
C2 N2 Fe1 111.5(8) . . ?
C29 N3 C8 115.2(11) . . ?
C29 N3 C13 113.7(9) . . ?
C8 N3 C13 114.4(9) . . ?
C29 N3 Fe1 115.4(8) . . ?
C8 N3 Fe1 101.4(7) . . ?
C13 N3 Fe1 94.4(7) . . ?
C39 N4 C14 115.9(10) . . ?
C39 N4 Fe1 127.8(8) . . ?
C14 N4 Fe1 115.5(8) . . ?
N1 C1 C6 127.1(13) . . ?
N1 C1 C2 117.8(11) . . ?
C6 C1 C2 114.9(12) . . ?
N2 C2 C3 122.9(13) . . ?
N2 C2 C1 115.5(11) . . ?
C3 C2 C1 121.3(12) . . ?
C4 C3 C2 120.3(14) . . ?
C3 C4 C5 119.6(14) . . ?
C4 C5 C6 123.3(13) . . ?
C5 C6 C1 120.4(13) . . ?
N2 C7 C8 119.9(12) . . ?
N2 C7 C12 122.7(13) . . ?
C8 C7 C12 117.2(13) . . ?
C9 C8 C7 121.9(13) . . ?
C9 C8 N3 120.6(13) . . ?
C7 C8 N3 117.5(12) . . ?
C8 C9 C10 120.7(14) . . ?
C11 C10 C9 121.2(14) . . ?
C10 C11 C12 121.1(14) . . ?
C11 C12 C7 117.7(13) . . ?
C18 C13 N3 122.7(11) . . ?
C18 C13 C14 119.3(12) . . ?
N3 C13 C14 117.4(11) . . ?
N4 C14 C15 126.8(11) . . ?
N4 C14 C13 117.2(11) . . ?
C15 C14 C13 115.9(12) . . ?
C16 C15 C14 123.7(13) . . ?
C15 C16 C17 119.3(13) . . ?
C16 C17 C18 122.9(12) . . ?
C17 C18 C13 118.7(12) . . ?
C20 C19 N1 118.7(15) . . ?
C20 C19 C24 118.1(15) . . ?
N1 C19 C24 123.0(14) . . ?
C19 C20 C21 124.0(16) . . ?
C22 C21 C20 120.5(16) . . ?
C21 C22 C23 115.7(15) . . ?
C21 C22 C25 127.1(16) . . ?
C23 C22 C25 117.2(15) . . ?
C24 C23 C22 121.8(16) . . ?
C23 C24 C19 119.5(15) . . ?
C27 C25 C28 101.4(15) . . ?
C27 C25 C26 104.7(17) . . ?
C28 C25 C26 113.1(16) . . ?
C27 C25 C22 120.9(16) . . ?
C28 C25 C22 110.3(16) . . ?
C26 C25 C22 106.5(14) . . ?
C30 C29 C34 119.5(12) . . ?
C30 C29 N3 120.8(12) . . ?
C34 C29 N3 119.6(12) . . ?
C29 C30 C31 121.2(13) . . ?
C30 C31 C32 123.8(13) . . ?
C31 C32 C33 113.4(13) . . ?
C31 C32 C35 125.7(14) . . ?
C33 C32 C35 120.5(13) . . ?
C34 C33 C32 122.5(13) . . ?
C33 C34 C29 119.2(13) . . ?
C36 C35 C38 109.2(13) . . ?
C36 C35 C32 109.4(13) . . ?
C38 C35 C32 116.4(13) . . ?
C36 C35 C37 110.6(13) . . ?
C38 C35 C37 105.0(13) . . ?
C32 C35 C37 106.1(12) . . ?
C40 C39 C44 120.1(12) . . ?
C40 C39 N4 118.7(12) . . ?
C44 C39 N4 121.0(12) . . ?
C39 C40 C41 115.9(13) . . ?
C40 C41 C42 124.5(13) . . ?
C43 C42 C41 115.6(13) . . ?
C43 C42 C45 123.7(14) . . ?
C41 C42 C45 120.7(13) . . ?
C42 C43 C44 123.1(14) . . ?
C43 C44 C39 120.4(13) . . ?
C48 C45 C47 108.5(14) . . ?
C48 C45 C42 114.0(13) . . ?
C47 C45 C42 109.4(12) . . ?
C48 C45 C46 105.0(13) . . ?
C47 C45 C46 111.7(13) . . ?
C42 C45 C46 108.3(12) . . ?
N4A Fe1A N1A 114.8(4) . . ?
N4A Fe1A N2A 116.4(4) . . ?
N1A Fe1A N2A 78.8(4) . . ?
N4A Fe1A Cl1A 121.9(3) . . ?
N1A Fe1A Cl1A 104.8(3) . . ?
N2A Fe1A Cl1A 111.6(3) . . ?
N4A Fe1A N3A 69.9(3) . . ?
N1A Fe1A N3A 147.6(4) . . ?
N2A Fe1A N3A 71.3(4) . . ?
Cl1A Fe1A N3A 97.7(2) . . ?
C19A N1A C1A 121.6(11) . . ?
C19A N1A Fe1A 123.5(9) . . ?
C1A N1A Fe1A 113.7(8) . . ?
C7A N2A C2A 122.5(11) . . ?
C7A N2A Fe1A 119.1(8) . . ?
C2A N2A Fe1A 115.8(9) . . ?
C8A N3A C29A 118.0(10) . . ?
C8A N3A C13A 114.7(9) . . ?
C29A N3A C13A 111.9(9) . . ?
C8A N3A Fe1A 99.2(7) . . ?
C29A N3A Fe1A 114.3(7) . . ?
C13A N3A Fe1A 95.8(7) . . ?
C14A N4A C39A 118.0(11) . . ?
C14A N4A Fe1A 114.9(8) . . ?
C39A N4A Fe1A 127.1(9) . . ?
C2A C1A C6A 117.5(13) . . ?
C2A C1A N1A 116.4(12) . . ?
C6A C1A N1A 125.8(13) . . ?
C3A C2A C1A 116.4(13) . . ?
C3A C2A N2A 128.5(14) . . ?
C1A C2A N2A 114.7(12) . . ?
C2A C3A C4A 123.4(13) . . ?
C5A C4A C3A 121.4(14) . . ?
C4A C5A C6A 118.5(15) . . ?
C5A C6A C1A 122.5(14) . . ?
C12A C7A N2A 125.8(12) . . ?
C12A C7A C8A 115.4(13) . . ?
N2A C7A C8A 118.7(12) . . ?
C9A C8A C7A 121.0(13) . . ?
C9A C8A N3A 119.3(12) . . ?
C7A C8A N3A 119.6(12) . . ?
C10A C9A C8A 122.6(14) . . ?
C9A C10A C11A 115.4(13) . . ?
C12A C11A C10A 120.5(13) . . ?
C11A C12A C7A 124.9(14) . . ?
C18A C13A C14A 121.5(13) . . ?
C18A C13A N3A 122.7(12) . . ?
C14A C13A N3A 115.4(12) . . ?
C13A C14A N4A 122.0(12) . . ?
C13A C14A C15A 117.3(13) . . ?
N4A C14A C15A 120.7(13) . . ?
C16A C15A C14A 116.1(14) . . ?
C17A C16A C15A 123.8(14) . . ?
C18A C17A C16A 115.6(14) . . ?
C17A C18A C13A 125.7(15) . . ?
N1A C19A C24A 127.9(12) . . ?
N1A C19A C20A 120.9(12) . . ?
C24A C19A C20A 111.2(13) . . ?
C21A C20A C19A 123.0(13) . . ?
C20A C21A C22A 124.5(14) . . ?
C21A C22A C23A 115.4(14) . . ?
C21A C22A C25A 124.2(14) . . ?
C23A C22A C25A 119.8(13) . . ?
C24A C23A C22A 119.3(13) . . ?
C23A C24A C19A 126.3(13) . . ?
C27A C25A C26A 121.8(18) . . ?
C27A C25A C22A 114.6(16) . . ?
C26A C25A C22A 121.4(15) . . ?
C27A C25A C28A 92.1(18) . . ?
C26A C25A C28A 90.3(17) . . ?
C22A C25A C28A 102.5(15) . . ?
C34A C29A C30A 117.2(12) . . ?
C34A C29A N3A 124.3(12) . . ?
C30A C29A N3A 118.5(11) . . ?
C29A C30A C31A 119.1(12) . . ?
C32A C31A C30A 122.3(13) . . ?
C33A C32A C31A 116.3(13) . . ?
C33A C32A C35A 125.7(13) . . ?
C31A C32A C35A 117.8(13) . . ?
C32A C33A C34A 120.6(13) . . ?
C29A C34A C33A 123.6(13) . . ?
C36A C35A C37A 109.1(12) . . ?
C36A C35A C32A 114.1(12) . . ?
C37A C35A C32A 106.6(11) . . ?
C36A C35A C38A 107.0(11) . . ?
C37A C35A C38A 113.6(12) . . ?
C32A C35A C38A 106.6(11) . . ?
C44A C39A C40A 112.2(13) . . ?
C44A C39A N4A 125.4(13) . . ?
C40A C39A N4A 122.1(13) . . ?
C41A C40A C39A 127.3(14) . . ?
C42A C41A C40A 120.2(15) . . ?
C41A C42A C43A 114.8(14) . . ?
C41A C42A C45A 127.5(16) . . ?
C43A C42A C45A 117.7(15) . . ?
C44A C43A C42A 121.7(14) . . ?
C43A C44A C39A 123.7(14) . . ?
C47A C45A C48A 112.3(18) . . ?
C47A C45A C46A 103.0(17) . . ?
C48A C45A C46A 90.0(15) . . ?
C47A C45A C42A 114.5(16) . . ?
C48A C45A C42A 121.2(16) . . ?
C46A C45A C42A 111.4(16) . . ?
C71 N7 C67 108.9(11) . . ?
C71 N7 C65 106.0(10) . . ?
C67 N7 C65 113.0(12) . . ?
C71 N7 C69 112.6(10) . . ?
C67 N7 C69 107.6(10) . . ?
C65 N7 C69 108.8(11) . . ?
C66 C65 N7 113.4(14) . . ?
N7 C67 C68 114.9(13) . . ?
C70 C69 N7 111.3(11) . . ?
C72 C71 N7 112.2(11) . . ?
C49 N5 C51 115.0(13) . . ?
C49 N5 C53 106.0(12) . . ?
C51 N5 C53 112.8(12) . . ?
C49 N5 C55 105.5(13) . . ?
C51 N5 C55 102.2(12) . . ?
C53 N5 C55 115.3(13) . . ?
N5 C49 C50 113.8(13) . . ?
C52 C51 N5 110.5(14) . . ?
C54 C53 N5 113.1(13) . . ?
C56 C55 N5 116.8(17) . . ?
C63 N6 C57 112.2(11) . . ?
C63 N6 C59 107.5(10) . . ?
C57 N6 C59 108.0(10) . . ?
C63 N6 C61 111.2(10) . . ?
C57 N6 C61 108.6(10) . . ?
C59 N6 C61 109.1(10) . . ?
C58 C57 N6 116.7(12) . . ?
N6 C59 C60 118.9(10) . . ?
C62 C61 N6 118.4(11) . . ?
N6 C63 C64 113.5(12) . . ?
C77 N8 C73 106.5(11) . . ?
C77 N8 C79 110.6(11) . . ?
C73 N8 C79 105.2(11) . . ?
C77 N8 C75 113.4(11) . . ?
C73 N8 C75 112.6(12) . . ?
C79 N8 C75 108.3(12) . . ?
C74 C73 N8 116.1(13) . . ?
C76 C75 N8 111.8(15) . . ?
C78 C77 N8 113.1(13) . . ?
C80 C79 N8 118.5(14) . . ?
C3S O1S C2S 118.8(15) . . ?
O1S C2S C1S 115.2(18) . . ?
C4S C3S O1S 108.1(18) . . ?

loop_
_geom_bond_atom_site_label_1
_geom_bond_atom_site_label_2
_geom_bond_distance
_geom_bond_site_symmetry_2
_geom_bond_publ_flag
Fe1 N4 2.019(10) . ?
Fe1 N2 2.090(10) . ?
Fe1 N1 2.106(9) . ?
Fe1 Cl1 2.357(4) . ?
Fe1 N3 2.679(10) . ?
N1 C1 1.316(14) . ?
N1 C19 1.384(16) . ?
N2 C7 1.368(15) . ?
N2 C2 1.417(14) . ?
N3 C29 1.427(14) . ?
N3 C8 1.431(15) . ?
N3 C13 1.444(14) . ?
N4 C39 1.416(14) . ?
N4 C14 1.427(14) . ?
C1 C6 1.450(16) . ?
C1 C2 1.504(18) . ?
C2 C3 1.480(16) . ?
C3 C4 1.374(17) . ?
C4 C5 1.412(18) . ?
C5 C6 1.448(18) . ?
C7 C8 1.398(17) . ?
C7 C12 1.449(16) . ?
C8 C9 1.340(16) . ?
C9 C10 1.362(16) . ?
C10 C11 1.348(17) . ?
C11 C12 1.401(17) . ?
C13 C18 1.419(15) . ?
C13 C14 1.490(16) . ?
C14 C15 1.441(16) . ?
C15 C16 1.345(15) . ?
C16 C17 1.388(16) . ?
C17 C18 1.410(15) . ?
C19 C20 1.342(18) . ?
C19 C24 1.396(19) . ?
C20 C21 1.390(18) . ?
C21 C22 1.371(19) . ?
C22 C23 1.45(2) . ?
C22 C25 1.56(2) . ?
C23 C24 1.379(18) . ?
C25 C27 1.39(2) . ?
C25 C28 1.44(2) . ?
C25 C26 1.50(2) . ?
C29 C30 1.355(16) . ?
C29 C34 1.409(17) . ?
C30 C31 1.384(16) . ?
C31 C32 1.389(18) . ?
C32 C33 1.474(18) . ?
C32 C35 1.524(18) . ?
C33 C34 1.378(15) . ?
C35 C36 1.505(19) . ?
C35 C38 1.506(19) . ?
C35 C37 1.587(19) . ?
C39 C40 1.373(16) . ?
C39 C44 1.402(17) . ?
C40 C41 1.396(16) . ?
C41 C42 1.417(18) . ?
C42 C43 1.325(17) . ?
C42 C45 1.529(18) . ?
C43 C44 1.363(15) . ?
C45 C48 1.477(18) . ?
C45 C47 1.498(19) . ?
C45 C46 1.542(19) . ?
Fe1A N4A 2.043(10) . ?
Fe1A N1A 2.048(10) . ?
Fe1A N2A 2.050(9) . ?
Fe1A Cl1A 2.359(4) . ?
Fe1A N3A 2.653(11) . ?
N1A C19A 1.404(15) . ?
N1A C1A 1.433(15) . ?
N2A C7A 1.385(15) . ?
N2A C2A 1.406(15) . ?
N3A C8A 1.449(14) . ?
N3A C29A 1.471(14) . ?
N3A C13A 1.471(15) . ?
N4A C14A 1.394(15) . ?
N4A C39A 1.412(15) . ?
C1A C2A 1.369(17) . ?
C1A C6A 1.414(16) . ?
C2A C3A 1.358(15) . ?
C3A C4A 1.412(16) . ?
C4A C5A 1.225(17) . ?
C5A C6A 1.397(17) . ?
C7A C12A 1.385(16) . ?
C7A C8A 1.405(17) . ?
C8A C9A 1.401(16) . ?
C9A C10A 1.383(16) . ?
C10A C11A 1.448(17) . ?
C11A C12A 1.343(16) . ?
C13A C18A 1.349(16) . ?
C13A C14A 1.356(17) . ?
C14A C15A 1.433(16) . ?
C15A C16A 1.410(16) . ?
C16A C17A 1.378(17) . ?
C17A C18A 1.290(15) . ?
C19A C24A 1.404(17) . ?
C19A C20A 1.417(16) . ?
C20A C21A 1.351(16) . ?
C21A C22A 1.352(17) . ?
C22A C23A 1.420(17) . ?
C22A C25A 1.58(2) . ?
C23A C24A 1.359(17) . ?
C25A C27A 1.292(19) . ?
C25A C26A 1.39(2) . ?
C25A C28A 1.82(3) . ?
C29A C34A 1.335(16) . ?
C29A C30A 1.368(16) . ?
C30A C31A 1.406(15) . ?
C31A C32A 1.385(17) . ?
C32A C33A 1.336(17) . ?
C32A C35A 1.549(17) . ?
C33A C34A 1.392(15) . ?
C35A C36A 1.532(18) . ?
C35A C37A 1.546(18) . ?
C35A C38A 1.585(18) . ?
C39A C44A 1.391(17) . ?
C39A C40A 1.399(17) . ?
C40A C41A 1.385(16) . ?
C41A C42A 1.362(18) . ?
C42A C43A 1.477(19) . ?
C42A C45A 1.48(2) . ?
C43A C44A 1.369(17) . ?
C45A C47A 1.30(2) . ?
C45A C48A 1.45(2) . ?
C45A C46A 1.48(2) . ?
N7 C71 1.489(15) . ?
N7 C67 1.512(17) . ?
N7 C65 1.519(17) . ?
N7 C69 1.545(15) . ?
C65 C66 1.481(18) . ?
C67 C68 1.515(18) . ?
C69 C70 1.521(17) . ?
C71 C72 1.449(17) . ?
N5 C49 1.505(17) . ?
N5 C51 1.549(18) . ?
N5 C53 1.586(18) . ?
N5 C55 1.587(19) . ?
C49 C50 1.572(19) . ?
C51 C52 1.46(2) . ?
C53 C54 1.578(18) . ?
C55 C56 1.57(2) . ?
N6 C63 1.479(15) . ?
N6 C57 1.485(15) . ?
N6 C59 1.501(15) . ?
N6 C61 1.548(15) . ?
C57 C58 1.470(16) . ?
C59 C60 1.641(17) . ?
C61 C62 1.506(17) . ?
C63 C64 1.559(17) . ?
N8 C77 1.503(16) . ?
N8 C73 1.531(16) . ?
N8 C79 1.540(17) . ?
N8 C75 1.547(17) . ?
C73 C74 1.490(18) . ?
C75 C76 1.46(2) . ?
C77 C78 1.483(19) . ?
C79 C80 1.428(19) . ?
O1S C3S 1.409(15) . ?
O1S C2S 1.461(15) . ?
C1S C2S 1.529(16) . ?
C3S C4S 1.397(16) . ?

loop_
_geom_torsion_atom_site_label_1
_geom_torsion_atom_site_label_2
_geom_torsion_atom_site_label_3
_geom_torsion_atom_site_label_4
_geom_torsion
_geom_torsion_site_symmetry_1
_geom_torsion_site_symmetry_2
_geom_torsion_site_symmetry_3
_geom_torsion_site_symmetry_4
_geom_torsion_publ_flag
N4 Fe1 N1 C1 -110.6(9) . . . . ?
N2 Fe1 N1 C1 5.1(9) . . . . ?
Cl1 Fe1 N1 C1 114.9(8) . . . . ?
N3 Fe1 N1 C1 -15.8(13) . . . . ?
N4 Fe1 N1 C19 59.6(12) . . . . ?
N2 Fe1 N1 C19 175.3(12) . . . . ?
Cl1 Fe1 N1 C19 -74.9(11) . . . . ?
N3 Fe1 N1 C19 154.5(10) . . . . ?
N4 Fe1 N2 C7 -86.8(10) . . . . ?
N1 Fe1 N2 C7 160.6(9) . . . . ?
Cl1 Fe1 N2 C7 56.6(9) . . . . ?
N3 Fe1 N2 C7 -31.0(8) . . . . ?
N4 Fe1 N2 C2 110.8(8) . . . . ?
N1 Fe1 N2 C2 -1.8(8) . . . . ?
Cl1 Fe1 N2 C2 -105.8(8) . . . . ?
N3 Fe1 N2 C2 166.5(9) . . . . ?
N4 Fe1 N3 C29 -79.7(9) . . . . ?
N2 Fe1 N3 C29 151.0(9) . . . . ?
N1 Fe1 N3 C29 173.1(8) . . . . ?
Cl1 Fe1 N3 C29 40.3(8) . . . . ?
N4 Fe1 N3 C8 155.2(7) . . . . ?
N2 Fe1 N3 C8 25.8(7) . . . . ?
N1 Fe1 N3 C8 48.0(10) . . . . ?
Cl1 Fe1 N3 C8 -84.9(7) . . . . ?
N4 Fe1 N3 C13 39.1(6) . . . . ?
N2 Fe1 N3 C13 -90.2(7) . . . . ?
N1 Fe1 N3 C13 -68.0(9) . . . . ?
Cl1 Fe1 N3 C13 159.1(6) . . . . ?
N2 Fe1 N4 C39 -152.9(9) . . . . ?
N1 Fe1 N4 C39 -60.5(10) . . . . ?
Cl1 Fe1 N4 C39 67.1(10) . . . . ?
N3 Fe1 N4 C39 153.0(10) . . . . ?
N2 Fe1 N4 C14 16.0(9) . . . . ?
N1 Fe1 N4 C14 108.4(8) . . . . ?
Cl1 Fe1 N4 C14 -124.0(7) . . . . ?
N3 Fe1 N4 C14 -38.1(8) . . . . ?
C19 N1 C1 C6 8(2) . . . . ?
Fe1 N1 C1 C6 178.2(11) . . . . ?
C19 N1 C1 C2 -177.9(12) . . . . ?
Fe1 N1 C1 C2 -7.3(14) . . . . ?
C7 N2 C2 C3 23.5(19) . . . . ?
Fe1 N2 C2 C3 -175.4(10) . . . . ?
C7 N2 C2 C1 -162.4(11) . . . . ?
Fe1 N2 C2 C1 -1.2(13) . . . . ?
N1 C1 C2 N2 5.9(17) . . . . ?
C6 C1 C2 N2 -178.9(11) . . . . ?
N1 C1 C2 C3 -179.9(11) . . . . ?
C6 C1 C2 C3 -4.7(18) . . . . ?
N2 C2 C3 C4 179.2(12) . . . . ?
C1 C2 C3 C4 5(2) . . . . ?
C2 C3 C4 C5 -4(2) . . . . ?
C3 C4 C5 C6 3(2) . . . . ?
C4 C5 C6 C1 -3(2) . . . . ?
N1 C1 C6 C5 178.1(12) . . . . ?
C2 C1 C6 C5 3.5(18) . . . . ?
C2 N2 C7 C8 -166.9(12) . . . . ?
Fe1 N2 C7 C8 33.4(15) . . . . ?
C2 N2 C7 C12 16.9(18) . . . . ?
Fe1 N2 C7 C12 -142.7(10) . . . . ?
N2 C7 C8 C9 177.8(12) . . . . ?
C12 C7 C8 C9 -5.8(19) . . . . ?
N2 C7 C8 N3 -2.3(18) . . . . ?
C12 C7 C8 N3 174.1(10) . . . . ?
C29 N3 C8 C9 35.0(17) . . . . ?
C13 N3 C8 C9 -99.5(14) . . . . ?
Fe1 N3 C8 C9 160.3(11) . . . . ?
C29 N3 C8 C7 -145.0(11) . . . . ?
C13 N3 C8 C7 80.6(14) . . . . ?
Fe1 N3 C8 C7 -19.7(12) . . . . ?
C7 C8 C9 C10 4(2) . . . . ?
N3 C8 C9 C10 -176.3(12) . . . . ?
C8 C9 C10 C11 -1(2) . . . . ?
C9 C10 C11 C12 0(2) . . . . ?
C10 C11 C12 C7 -2(2) . . . . ?
N2 C7 C12 C11 -178.6(12) . . . . ?
C8 C7 C12 C11 5.1(17) . . . . ?
C29 N3 C13 C18 -86.4(14) . . . . ?
C8 N3 C13 C18 48.8(15) . . . . ?
Fe1 N3 C13 C18 153.4(10) . . . . ?
C29 N3 C13 C14 84.6(13) . . . . ?
C8 N3 C13 C14 -140.2(11) . . . . ?
Fe1 N3 C13 C14 -35.6(10) . . . . ?
C39 N4 C14 C15 27.1(16) . . . . ?
Fe1 N4 C14 C15 -143.2(10) . . . . ?
C39 N4 C14 C13 -157.2(10) . . . . ?
Fe1 N4 C14 C13 32.5(12) . . . . ?
C18 C13 C14 N4 -176.1(10) . . . . ?
N3 C13 C14 N4 12.6(15) . . . . ?
C18 C13 C14 C15 0.1(15) . . . . ?
N3 C13 C14 C15 -171.2(10) . . . . ?
N4 C14 C15 C16 172.4(11) . . . . ?
C13 C14 C15 C16 -3.4(17) . . . . ?
C14 C15 C16 C17 5.9(18) . . . . ?
C15 C16 C17 C18 -5.1(18) . . . . ?
C16 C17 C18 C13 1.9(17) . . . . ?
N3 C13 C18 C17 171.4(10) . . . . ?
C14 C13 C18 C17 0.5(16) . . . . ?
C1 N1 C19 C20 -140.5(14) . . . . ?
Fe1 N1 C19 C20 50.0(18) . . . . ?
C1 N1 C19 C24 44(2) . . . . ?
Fe1 N1 C19 C24 -125.3(13) . . . . ?
N1 C19 C20 C21 -176.0(13) . . . . ?
C24 C19 C20 C21 -1(2) . . . . ?
C19 C20 C21 C22 -3(2) . . . . ?
C20 C21 C22 C23 1(2) . . . . ?
C20 C21 C22 C25 180.0(15) . . . . ?
C21 C22 C23 C24 4(2) . . . . ?
C25 C22 C23 C24 -175.1(15) . . . . ?
C22 C23 C24 C19 -7(2) . . . . ?
C20 C19 C24 C23 6(2) . . . . ?
N1 C19 C24 C23 -179.2(13) . . . . ?
C21 C22 C25 C27 170.5(18) . . . . ?
C23 C22 C25 C27 -11(3) . . . . ?
C21 C22 C25 C28 53(2) . . . . ?
C23 C22 C25 C28 -128.7(17) . . . . ?
C21 C22 C25 C26 -70(2) . . . . ?
C23 C22 C25 C26 108.2(18) . . . . ?
C8 N3 C29 C30 44.6(17) . . . . ?
C13 N3 C29 C30 179.5(12) . . . . ?
Fe1 N3 C29 C30 -73.0(14) . . . . ?
C8 N3 C29 C34 -138.9(12) . . . . ?
C13 N3 C29 C34 -4.1(17) . . . . ?
Fe1 N3 C29 C34 103.5(11) . . . . ?
C34 C29 C30 C31 7(2) . . . . ?
N3 C29 C30 C31 -176.6(12) . . . . ?
C29 C30 C31 C32 -5(2) . . . . ?
C30 C31 C32 C33 3(2) . . . . ?
C30 C31 C32 C35 174.8(14) . . . . ?
C31 C32 C33 C34 -3(2) . . . . ?
C35 C32 C33 C34 -175.5(13) . . . . ?
C32 C33 C34 C29 5(2) . . . . ?
C30 C29 C34 C33 -7.1(19) . . . . ?
N3 C29 C34 C33 176.4(12) . . . . ?
C31 C32 C35 C36 45(2) . . . . ?
C33 C32 C35 C36 -144.0(14) . . . . ?
C31 C32 C35 C38 168.9(15) . . . . ?
C33 C32 C35 C38 -20(2) . . . . ?
C31 C32 C35 C37 -74.8(18) . . . . ?
C33 C32 C35 C37 96.6(16) . . . . ?
C14 N4 C39 C40 -140.2(12) . . . . ?
Fe1 N4 C39 C40 28.7(17) . . . . ?
C14 N4 C39 C44 46.0(16) . . . . ?
Fe1 N4 C39 C44 -145.2(10) . . . . ?
C44 C39 C40 C41 -4.8(19) . . . . ?
N4 C39 C40 C41 -178.7(11) . . . . ?
C39 C40 C41 C42 6(2) . . . . ?
C40 C41 C42 C43 -2(2) . . . . ?
C40 C41 C42 C45 178.2(13) . . . . ?
C41 C42 C43 C44 -5(2) . . . . ?
C45 C42 C43 C44 175.5(13) . . . . ?
C42 C43 C44 C39 6(2) . . . . ?
C40 C39 C44 C43 -1(2) . . . . ?
N4 C39 C44 C43 172.9(11) . . . . ?
C43 C42 C45 C48 169.7(14) . . . . ?
C41 C42 C45 C48 -10(2) . . . . ?
C43 C42 C45 C47 -68.8(19) . . . . ?
C41 C42 C45 C47 111.4(16) . . . . ?
C43 C42 C45 C46 53.2(19) . . . . ?
C41 C42 C45 C46 -126.6(14) . . . . ?
N4A Fe1A N1A C19A -58.9(11) . . . . ?
N2A Fe1A N1A C19A -172.9(11) . . . . ?
Cl1A Fe1A N1A C19A 77.5(10) . . . . ?
N3A Fe1A N1A C19A -150.2(9) . . . . ?
N4A Fe1A N1A C1A 109.1(9) . . . . ?
N2A Fe1A N1A C1A -4.9(9) . . . . ?
Cl1A Fe1A N1A C1A -114.5(8) . . . . ?
N3A Fe1A N1A C1A 17.8(13) . . . . ?
N4A Fe1A N2A C7A 86.2(10) . . . . ?
N1A Fe1A N2A C7A -161.6(10) . . . . ?
Cl1A Fe1A N2A C7A -60.0(9) . . . . ?
N3A Fe1A N2A C7A 31.0(9) . . . . ?
N4A Fe1A N2A C2A -111.5(9) . . . . ?
N1A Fe1A N2A C2A 0.8(8) . . . . ?
Cl1A Fe1A N2A C2A 102.4(8) . . . . ?
N3A Fe1A N2A C2A -166.6(9) . . . . ?
N4A Fe1A N3A C8A -153.6(7) . . . . ?
N1A Fe1A N3A C8A -48.7(11) . . . . ?
N2A Fe1A N3A C8A -25.1(7) . . . . ?
Cl1A Fe1A N3A C8A 85.1(7) . . . . ?
N4A Fe1A N3A C29A 79.8(8) . . . . ?
N1A Fe1A N3A C29A -175.2(8) . . . . ?
N2A Fe1A N3A C29A -151.7(9) . . . . ?
Cl1A Fe1A N3A C29A -41.4(8) . . . . ?
N4A Fe1A N3A C13A -37.4(6) . . . . ?
N1A Fe1A N3A C13A 67.5(10) . . . . ?
N2A Fe1A N3A C13A 91.1(7) . . . . ?
Cl1A Fe1A N3A C13A -158.7(6) . . . . ?
N1A Fe1A N4A C14A -108.6(9) . . . . ?
N2A Fe1A N4A C14A -19.2(10) . . . . ?
Cl1A Fe1A N4A C14A 123.2(8) . . . . ?
N3A Fe1A N4A C14A 36.7(8) . . . . ?
N1A Fe1A N4A C39A 67.4(11) . . . . ?
N2A Fe1A N4A C39A 156.7(10) . . . . ?
Cl1A Fe1A N4A C39A -60.9(11) . . . . ?
N3A Fe1A N4A C39A -147.4(10) . . . . ?
C19A N1A C1A C2A 176.9(12) . . . . ?
Fe1A N1A C1A C2A 8.7(16) . . . . ?
C19A N1A C1A C6A -9(2) . . . . ?
Fe1A N1A C1A C6A -177.4(11) . . . . ?
C6A C1A C2A C3A 4(2) . . . . ?
N1A C1A C2A C3A 178.4(12) . . . . ?
C6A C1A C2A N2A 177.4(11) . . . . ?
N1A C1A C2A N2A -8.1(18) . . . . ?
C7A N2A C2A C3A -22(2) . . . . ?
Fe1A N2A C2A C3A 176.3(11) . . . . ?
C7A N2A C2A C1A 165.4(12) . . . . ?
Fe1A N2A C2A C1A 3.7(15) . . . . ?
C1A C2A C3A C4A -1(2) . . . . ?
N2A C2A C3A C4A -173.6(13) . . . . ?
C2A C3A C4A C5A -1(2) . . . . ?
C3A C4A C5A C6A 1(2) . . . . ?
C4A C5A C6A C1A 2(2) . . . . ?
C2A C1A C6A C5A -5(2) . . . . ?
N1A C1A C6A C5A -178.6(13) . . . . ?
C2A N2A C7A C12A -19.4(19) . . . . ?
Fe1A N2A C7A C12A 141.7(10) . . . . ?
C2A N2A C7A C8A 165.7(11) . . . . ?
Fe1A N2A C7A C8A -33.2(15) . . . . ?
C12A C7A C8A C9A 5.7(18) . . . . ?
N2A C7A C8A C9A -178.8(12) . . . . ?
C12A C7A C8A N3A -172.6(11) . . . . ?
N2A C7A C8A N3A 2.9(17) . . . . ?
C29A N3A C8A C9A -35.7(17) . . . . ?
C13A N3A C8A C9A 99.5(14) . . . . ?
Fe1A N3A C8A C9A -159.7(10) . . . . ?
C29A N3A C8A C7A 142.6(12) . . . . ?
C13A N3A C8A C7A -82.2(15) . . . . ?
Fe1A N3A C8A C7A 18.7(12) . . . . ?
C7A C8A C9A C10A -4(2) . . . . ?
N3A C8A C9A C10A 174.3(12) . . . . ?
C8A C9A C10A C11A 1(2) . . . . ?
C9A C10A C11A C12A 0(2) . . . . ?
C10A C11A C12A C7A 2(2) . . . . ?
N2A C7A C12A C11A -179.8(13) . . . . ?
C8A C7A C12A C11A -4.8(19) . . . . ?
C8A N3A C13A C18A -50.5(16) . . . . ?
C29A N3A C13A C18A 87.4(14) . . . . ?
Fe1A N3A C13A C18A -153.5(10) . . . . ?
C8A N3A C13A C14A 137.2(12) . . . . ?
C29A N3A C13A C14A -84.9(14) . . . . ?
Fe1A N3A C13A C14A 34.3(10) . . . . ?
C18A C13A C14A N4A 177.1(11) . . . . ?
N3A C13A C14A N4A -10.6(16) . . . . ?
C18A C13A C14A C15A 0.8(17) . . . . ?
N3A C13A C14A C15A 173.2(9) . . . . ?
C39A N4A C14A C13A 151.0(12) . . . . ?
Fe1A N4A C14A C13A -32.7(14) . . . . ?
C39A N4A C14A C15A -32.8(16) . . . . ?
Fe1A N4A C14A C15A 143.5(9) . . . . ?
C13A C14A C15A C16A -2.8(16) . . . . ?
N4A C14A C15A C16A -179.1(10) . . . . ?
C14A C15A C16A C17A 5.0(17) . . . . ?
C15A C16A C17A C18A -4.8(18) . . . . ?
C16A C17A C18A C13A 2.6(19) . . . . ?
C14A C13A C18A C17A -1(2) . . . . ?
N3A C13A C18A C17A -172.5(11) . . . . ?
C1A N1A C19A C24A -44(2) . . . . ?
Fe1A N1A C19A C24A 123.2(14) . . . . ?
C1A N1A C19A C20A 138.7(13) . . . . ?
Fe1A N1A C19A C20A -54.2(17) . . . . ?
N1A C19A C20A C21A 177.8(13) . . . . ?
C24A C19A C20A C21A 0(2) . . . . ?
C19A C20A C21A C22A -2(2) . . . . ?
C20A C21A C22A C23A 0(2) . . . . ?
C20A C21A C22A C25A -171.2(15) . . . . ?
C21A C22A C23A C24A 4(2) . . . . ?
C25A C22A C23A C24A 175.6(14) . . . . ?
C22A C23A C24A C19A -6(2) . . . . ?
N1A C19A C24A C23A -173.3(14) . . . . ?
C20A C19A C24A C23A 4(2) . . . . ?
C21A C22A C25A C27A -7(3) . . . . ?
C23A C22A C25A C27A -177.7(18) . . . . ?
C21A C22A C25A C26A 157.0(19) . . . . ?
C23A C22A C25A C26A -14(3) . . . . ?
C21A C22A C25A C28A -105(2) . . . . ?
C23A C22A C25A C28A 84(2) . . . . ?
C8A N3A C29A C34A 137.1(13) . . . . ?
C13A N3A C29A C34A 0.8(17) . . . . ?
Fe1A N3A C29A C34A -106.8(12) . . . . ?
C8A N3A C29A C30A -41.9(16) . . . . ?
C13A N3A C29A C30A -178.2(11) . . . . ?
Fe1A N3A C29A C30A 74.2(12) . . . . ?
C34A C29A C30A C31A -6.3(18) . . . . ?
N3A C29A C30A C31A 172.8(11) . . . . ?
C29A C30A C31A C32A 2.9(19) . . . . ?
C30A C31A C32A C33A 5(2) . . . . ?
C30A C31A C32A C35A -180.0(12) . . . . ?
C31A C32A C33A C34A -9.9(19) . . . . ?
C35A C32A C33A C34A 175.8(12) . . . . ?
C30A C29A C34A C33A 1.7(19) . . . . ?
N3A C29A C34A C33A -177.3(11) . . . . ?
C32A C33A C34A C29A 7(2) . . . . ?
C33A C32A C35A C36A 131.3(15) . . . . ?
C31A C32A C35A C36A -42.9(18) . . . . ?
C33A C32A C35A C37A -108.2(16) . . . . ?
C31A C32A C35A C37A 77.6(16) . . . . ?
C33A C32A C35A C38A 13.5(18) . . . . ?
C31A C32A C35A C38A -160.8(12) . . . . ?
C14A N4A C39A C44A -41.9(19) . . . . ?
Fe1A N4A C39A C44A 142.3(12) . . . . ?
C14A N4A C39A C40A 145.4(13) . . . . ?
Fe1A N4A C39A C40A -30.4(18) . . . . ?
C44A C39A C40A C41A 1(2) . . . . ?
N4A C39A C40A C41A 174.5(12) . . . . ?
C39A C40A C41A C42A 2(2) . . . . ?
C40A C41A C42A C43A -3(2) . . . . ?
C40A C41A C42A C45A 176.6(15) . . . . ?
C41A C42A C43A C44A 0(2) . . . . ?
C45A C42A C43A C44A -179.7(14) . . . . ?
C42A C43A C44A C39A 4(2) . . . . ?
C40A C39A C44A C43A -4(2) . . . . ?
N4A C39A C44A C43A -177.4(13) . . . . ?
C41A C42A C45A C47A -77(3) . . . . ?
C43A C42A C45A C47A 103(2) . . . . ?
C41A C42A C45A C48A 143.7(19) . . . . ?
C43A C42A C45A C48A -37(3) . . . . ?
C41A C42A C45A C46A 40(3) . . . . ?
C43A C42A C45A C46A -140.8(16) . . . . ?
C71 N7 C65 C66 -67.2(15) . . . . ?
C67 N7 C65 C66 52.0(16) . . . . ?
C69 N7 C65 C66 171.4(12) . . . . ?
C71 N7 C67 C68 170.5(12) . . . . ?
C65 N7 C67 C68 52.9(16) . . . . ?
C69 N7 C67 C68 -67.2(16) . . . . ?
C71 N7 C69 C70 -60.9(16) . . . . ?
C67 N7 C69 C70 179.1(12) . . . . ?
C65 N7 C69 C70 56.4(15) . . . . ?
C67 N7 C71 C72 66.4(15) . . . . ?
C65 N7 C71 C72 -171.7(12) . . . . ?
C69 N7 C71 C72 -52.8(16) . . . . ?
C51 N5 C49 C50 -54.8(19) . . . . ?
C53 N5 C49 C50 179.8(14) . . . . ?
C55 N5 C49 C50 57.1(19) . . . . ?
C49 N5 C51 C52 -54.0(19) . . . . ?
C53 N5 C51 C52 67.8(18) . . . . ?
C55 N5 C51 C52 -167.7(15) . . . . ?
C49 N5 C53 C54 -176.8(13) . . . . ?
C51 N5 C53 C54 56.4(16) . . . . ?
C55 N5 C53 C54 -60.5(17) . . . . ?
C49 N5 C55 C56 59(2) . . . . ?
C51 N5 C55 C56 -179.9(17) . . . . ?
C53 N5 C55 C56 -57(2) . . . . ?
C63 N6 C57 C58 -53.0(15) . . . . ?
C59 N6 C57 C58 65.3(15) . . . . ?
C61 N6 C57 C58 -176.4(12) . . . . ?
C63 N6 C59 C60 -68.2(14) . . . . ?
C57 N6 C59 C60 170.5(11) . . . . ?
C61 N6 C59 C60 52.6(15) . . . . ?
C63 N6 C61 C62 170.4(13) . . . . ?
C57 N6 C61 C62 -65.6(16) . . . . ?
C59 N6 C61 C62 51.9(16) . . . . ?
C57 N6 C63 C64 -55.7(14) . . . . ?
C59 N6 C63 C64 -174.3(11) . . . . ?
C61 N6 C63 C64 66.2(15) . . . . ?
C77 N8 C73 C74 168.9(13) . . . . ?
C79 N8 C73 C74 51.5(17) . . . . ?
C75 N8 C73 C74 -66.3(17) . . . . ?
C77 N8 C75 C76 55.5(18) . . . . ?
C73 N8 C75 C76 -65.4(17) . . . . ?
C79 N8 C75 C76 178.7(14) . . . . ?
C73 N8 C77 C78 179.6(13) . . . . ?
C79 N8 C77 C78 -66.6(16) . . . . ?
C75 N8 C77 C78 55.3(18) . . . . ?
C77 N8 C79 C80 -57.9(17) . . . . ?
C73 N8 C79 C80 56.7(17) . . . . ?
C75 N8 C79 C80 177.3(14) . . . . ?
C3S O1S C2S C1S 167.9(18) . . . . ?
C2S O1S C3S C4S -179.4(18) . . . . ?
